data_7107549
loop_
_publ_author_name
'Drost, Christian'
'L\"onnecke, Peter'
'Sieler, Joachim'

_publ_section_title
;
 Stannylplumbylenes: bonding between tetravalent tin and divalent lead
;
_journal_coden_ASTM CHCOFS
_journal_issue 31
_journal_name_full
;
 Chemical Communications (Cambridge, United Kingdom)
;
_journal_page_first 3778
_journal_page_last 3780
_journal_paper_doi 10.1039/c2cc30687e
_journal_volume 48
_journal_year 2012
_chemical_formula_sum 'C51 H75 O8 Pb Sn'
_chemical_formula_weight 1141.99
_space_group_IT_number 14
_symmetry_cell_setting monoclinic
_symmetry_space_group_name_Hall '-P 2yn'
_symmetry_space_group_name_H-M 'P 1 21/n 1'
_atom_sites_solution_hydrogens geom
_atom_sites_solution_primary direct
_atom_sites_solution_secondary difmap
_audit_creation_method SHELXL-97
_cell_angle_alpha 90.00
_cell_angle_beta 97.596(8)
_cell_angle_gamma 90.00
_cell_formula_units_Z 8
_cell_length_a 26.9800(17)
_cell_length_b 12.5178(6)
_cell_length_c 31.719(2)
_cell_measurement_reflns_used 8000
_cell_measurement_temperature 213(2)
_cell_measurement_theta_max 24.95
_cell_measurement_theta_min 1.95
_cell_volume 10618.5(11)
_computing_cell_refinement 'STOE IPDS software'
_computing_data_collection 'STOE IPDS software'
_computing_data_reduction 'STOE IPDS software, STOE X-RED'
_computing_molecular_graphics 'ORTEP3 for Windows (L. J. Farrugia, 1997)'
_computing_publication_material 'WINGX (L.J. Farrugia,1999)'
_computing_structure_refinement 'SHELXL-97 (Sheldrick, 1997)'
_computing_structure_solution SHELXS-97
_diffrn_ambient_temperature 213(2)
_diffrn_measured_fraction_theta_full 0.993
_diffrn_measured_fraction_theta_max 0.993
_diffrn_measurement_device_type 'Stoe IPDS area detector'
_diffrn_measurement_method '\f scans'
_diffrn_radiation_monochromator graphite
_diffrn_radiation_source 'fine-focus sealed tube'
_diffrn_radiation_type MoK\a
_diffrn_radiation_wavelength 0.71073
_diffrn_reflns_av_R_equivalents 0.0580
_diffrn_reflns_av_sigmaI/netI 0.0769
_diffrn_reflns_limit_h_max 32
_diffrn_reflns_limit_h_min -31
_diffrn_reflns_limit_k_max 14
_diffrn_reflns_limit_k_min -14
_diffrn_reflns_limit_l_max 33
_diffrn_reflns_limit_l_min -37
_diffrn_reflns_number 61579
_diffrn_reflns_theta_full 24.98
_diffrn_reflns_theta_max 24.98
_diffrn_reflns_theta_min 1.94
_exptl_absorpt_coefficient_mu 3.684
_exptl_absorpt_correction_T_max 0.4791
_exptl_absorpt_correction_T_min 0.3565
_exptl_absorpt_correction_type numerical
_exptl_absorpt_process_details 'STOE X-RED Software'
_exptl_crystal_colour 'dark violet'
_exptl_crystal_density_diffrn 1.429
_exptl_crystal_density_method 'not measured'
_exptl_crystal_description prism
_exptl_crystal_F_000 4616
_exptl_crystal_size_max 0.30
_exptl_crystal_size_mid 0.30
_exptl_crystal_size_min 0.30
_refine_diff_density_max 1.052
_refine_diff_density_min -0.595
_refine_diff_density_rms 0.075
_refine_ls_extinction_method none
_refine_ls_goodness_of_fit_ref 0.733
_refine_ls_hydrogen_treatment constr
_refine_ls_matrix_type full
_refine_ls_number_parameters 1168
_refine_ls_number_reflns 18514
_refine_ls_number_restraints 96
_refine_ls_restrained_S_all 0.735
_refine_ls_R_factor_all 0.0575
_refine_ls_R_factor_gt 0.0296
_refine_ls_shift/su_max 0.004
_refine_ls_shift/su_mean 0.000
_refine_ls_structure_factor_coef Fsqd
_refine_ls_weighting_details 'calc w=1/[\s^2^(Fo^2^)+(0.0269P)^2^+0.0000P] where P=(Fo^2^+2Fc^2^)/3'
_refine_ls_weighting_scheme calc
_refine_ls_wR_factor_gt 0.0574
_refine_ls_wR_factor_ref 0.0608
_reflns_number_gt 11308
_reflns_number_total 18514
_reflns_threshold_expression >2sigma(I)
_cod_data_source_file c2cc30687e_2.txt
_cod_data_source_block s047_fin
_cod_original_cell_volume 10618.3(11)
_cod_original_sg_symbol_H-M P2(1)/n
_cod_database_code 7107549

loop_
_symmetry_equiv_pos_as_xyz
'x, y, z'
'-x+1/2, y+1/2, -z+1/2'
'-x, -y, -z'
'x-1/2, -y-1/2, z-1/2'

loop_
_atom_site_label
_atom_site_type_symbol
_atom_site_fract_x
_atom_site_fract_y
_atom_site_fract_z
_atom_site_U_iso_or_equiv
_atom_site_adp_type
_atom_site_occupancy
_atom_site_symmetry_multiplicity
_atom_site_calc_flag
_atom_site_refinement_flags
_atom_site_disorder_assembly
_atom_site_disorder_group
Pb1 Pb 0.114554(6) 0.176877(17) 0.611308(6) 0.04416(5) Uani 1 1 d . . .
Sn1 Sn 0.045479(10) 0.05809(3) 0.654977(9) 0.03869(8) Uani 1 1 d . . .
O1 O 0.02894(11) 0.3023(3) 0.62534(10) 0.0536(9) Uani 1 1 d . . .
O2 O -0.02000(12) 0.0790(3) 0.73258(10) 0.0622(10) Uani 1 1 d . . .
O3 O 0.10239(12) 0.0881(3) 0.74257(10) 0.0600(10) Uani 1 1 d . . .
O4 O 0.02935(14) -0.2014(3) 0.66502(11) 0.0688(11) Uani 1 1 d . . .
O5 O -0.07457(10) 0.0242(3) 0.63332(10) 0.0540(9) Uani 1 1 d . . .
O6 O 0.07065(10) -0.0553(3) 0.57369(10) 0.0537(9) Uani 1 1 d . . .
O7 O 0.19889(12) 0.0365(3) 0.66006(11) 0.0655(10) Uani 1 1 d . . .
O8 O 0.15234(12) 0.3924(3) 0.66351(12) 0.0673(11) Uani 1 1 d . . .
C1 C 0.00519(15) 0.1901(4) 0.68034(13) 0.0383(11) Uani 1 1 d . . .
C2 C 0.00583(17) 0.2892(4) 0.66212(15) 0.0499(13) Uani 1 1 d . . .
C3 C -0.0141(2) 0.3794(5) 0.67945(19) 0.0698(16) Uani 1 1 d . . .
H3 H -0.0123 0.4470 0.6669 0.084 Uiso 1 1 calc R . .
C4 C -0.0369(2) 0.3661(6) 0.7158(2) 0.0812(19) Uani 1 1 d . . .
H4 H -0.0510 0.4255 0.7279 0.097 Uiso 1 1 calc R . .
C5 C -0.0390(2) 0.2680(6) 0.73436(18) 0.0683(17) Uani 1 1 d . . .
H5 H -0.0545 0.2603 0.7590 0.082 Uiso 1 1 calc R . .
C6 C -0.01839(17) 0.1804(5) 0.71691(15) 0.0537(13) Uani 1 1 d . . .
C7 C -0.00357(19) 0.3450(5) 0.58867(16) 0.0602(15) Uani 1 1 d D . .
H7 H -0.0222 0.4068 0.5981 0.072 Uiso 1 1 calc R . .
C8 C 0.0283(2) 0.3822(6) 0.5572(2) 0.097(2) Uani 1 1 d D . .
H8A H 0.0549 0.4271 0.5712 0.145 Uiso 1 1 calc R . .
H8B H 0.0083 0.4229 0.5352 0.145 Uiso 1 1 calc R . .
H8C H 0.0428 0.3210 0.5446 0.145 Uiso 1 1 calc R . .
C9 C -0.0403(2) 0.2608(6) 0.57112(19) 0.096(2) Uani 1 1 d D . .
H9A H -0.0225 0.2020 0.5600 0.144 Uiso 1 1 calc R . .
H9B H -0.0638 0.2911 0.5484 0.144 Uiso 1 1 calc R . .
H9C H -0.0584 0.2349 0.5936 0.144 Uiso 1 1 calc R . .
C10 C -0.04325(19) 0.0582(6) 0.77011(16) 0.0720(18) Uani 1 1 d . . .
H10 H -0.0753 0.0976 0.7684 0.086 Uiso 1 1 calc R . .
C11 C -0.0086(2) 0.0929(7) 0.80980(19) 0.099(3) Uani 1 1 d . . .
H11A H 0.0203 0.0463 0.8139 0.149 Uiso 1 1 calc R . .
H11B H -0.0264 0.0885 0.8344 0.149 Uiso 1 1 calc R . .
H11C H 0.0022 0.1659 0.8063 0.149 Uiso 1 1 calc R . .
C12 C -0.0530(2) -0.0590(6) 0.7697(2) 0.096(2) Uani 1 1 d . . .
H12A H -0.0768 -0.0770 0.7451 0.145 Uiso 1 1 calc R . .
H12B H -0.0665 -0.0791 0.7954 0.145 Uiso 1 1 calc R . .
H12C H -0.0219 -0.0972 0.7683 0.145 Uiso 1 1 calc R . .
C13 C 0.06584(15) -0.0577(4) 0.70561(14) 0.0436(12) Uani 1 1 d . . .
C14 C 0.09224(17) -0.0183(5) 0.74290(15) 0.0497(13) Uani 1 1 d . . .
C15 C 0.10579(18) -0.0845(5) 0.77746(16) 0.0617(15) Uani 1 1 d . . .
H15 H 0.1237 -0.0574 0.8026 0.074 Uiso 1 1 calc R . .
C16 C 0.09265(19) -0.1901(6) 0.77423(18) 0.0703(17) Uani 1 1 d . . .
H16 H 0.1012 -0.2348 0.7979 0.084 Uiso 1 1 calc R . .
C17 C 0.06745(19) -0.2328(5) 0.73772(18) 0.0647(15) Uani 1 1 d . . .
H17 H 0.0594 -0.3059 0.7359 0.078 Uiso 1 1 calc R . .
C18 C 0.05417(16) -0.1651(5) 0.70352(16) 0.0532(13) Uani 1 1 d . . .
C19 C 0.12413(19) 0.1421(5) 0.78047(16) 0.0603(15) Uani 1 1 d . . .
H19 H 0.1086 0.1158 0.8051 0.072 Uiso 1 1 calc R . .
C20 C 0.17998(19) 0.1251(6) 0.78873(18) 0.082(2) Uani 1 1 d . . .
H20A H 0.1871 0.0493 0.7911 0.123 Uiso 1 1 calc R . .
H20B H 0.1933 0.1605 0.8150 0.123 Uiso 1 1 calc R . .
H20C H 0.1954 0.1548 0.7654 0.123 Uiso 1 1 calc R . .
C21 C 0.1114(2) 0.2572(5) 0.7730(2) 0.0810(19) Uani 1 1 d . . .
H21A H 0.1243 0.2813 0.7475 0.122 Uiso 1 1 calc R . .
H21B H 0.1262 0.2991 0.7971 0.122 Uiso 1 1 calc R . .
H21C H 0.0753 0.2659 0.7694 0.122 Uiso 1 1 calc R . .
C22 C 0.0009(2) -0.2971(5) 0.66340(19) 0.0716(17) Uani 1 1 d . . .
H22 H 0.0222 -0.3553 0.6769 0.086 Uiso 1 1 calc R . .
C23 C -0.0126(3) -0.3218(5) 0.6169(2) 0.096(2) Uani 1 1 d . . .
H23A H -0.0309 -0.2621 0.6029 0.143 Uiso 1 1 calc R . .
H23B H -0.0334 -0.3853 0.6138 0.143 Uiso 1 1 calc R . .
H23C H 0.0176 -0.3339 0.6042 0.143 Uiso 1 1 calc R . .
C24 C -0.0443(2) -0.2852(7) 0.6861(3) 0.114(3) Uani 1 1 d . . .
H24A H -0.0337 -0.2721 0.7161 0.172 Uiso 1 1 calc R . .
H24B H -0.0640 -0.3502 0.6828 0.172 Uiso 1 1 calc R . .
H24C H -0.0643 -0.2256 0.6740 0.172 Uiso 1 1 calc R . .
C25 C -0.00280(15) -0.0169(4) 0.60283(13) 0.0389(11) Uani 1 1 d . . .
C26 C -0.05479(16) -0.0186(4) 0.59966(15) 0.0443(12) Uani 1 1 d . . .
C27 C -0.08427(17) -0.0625(4) 0.56424(16) 0.0544(13) Uani 1 1 d . . .
H27 H -0.1193 -0.0625 0.5623 0.065 Uiso 1 1 calc R . .
C28 C -0.06062(19) -0.1057(4) 0.53225(16) 0.0588(15) Uani 1 1 d . . .
H28 H -0.0801 -0.1364 0.5086 0.071 Uiso 1 1 calc R . .
C29 C -0.00937(19) -0.1052(4) 0.53386(15) 0.0547(14) Uani 1 1 d . . .
H29 H 0.0060 -0.1346 0.5116 0.066 Uiso 1 1 calc R . .
C30 C 0.01921(16) -0.0601(4) 0.56927(14) 0.0463(12) Uani 1 1 d . . .
C31 C -0.12767(16) 0.0375(5) 0.63123(18) 0.0627(16) Uani 1 1 d . . .
H31 H -0.1418 0.0587 0.6020 0.075 Uiso 1 1 calc R . .
C32 C -0.1519(2) -0.0655(6) 0.6431(2) 0.087(2) Uani 1 1 d . . .
H32A H -0.1454 -0.1214 0.6234 0.130 Uiso 1 1 calc R . .
H32B H -0.1877 -0.0550 0.6416 0.130 Uiso 1 1 calc R . .
H32C H -0.1382 -0.0860 0.6717 0.130 Uiso 1 1 calc R . .
C33 C -0.13520(19) 0.1273(5) 0.66196(19) 0.0743(18) Uani 1 1 d . . .
H33A H -0.1238 0.1044 0.6908 0.111 Uiso 1 1 calc R . .
H33B H -0.1704 0.1456 0.6594 0.111 Uiso 1 1 calc R . .
H33C H -0.1162 0.1894 0.6552 0.111 Uiso 1 1 calc R . .
C34 C 0.09760(19) -0.1067(5) 0.54307(16) 0.0579(15) Uani 1 1 d . . .
H34 H 0.0799 -0.0930 0.5142 0.069 Uiso 1 1 calc R . .
C35 C 0.1010(2) -0.2251(5) 0.5501(2) 0.0840(19) Uani 1 1 d . . .
H35A H 0.1164 -0.2394 0.5789 0.126 Uiso 1 1 calc R . .
H35B H 0.1210 -0.2567 0.5301 0.126 Uiso 1 1 calc R . .
H35C H 0.0677 -0.2557 0.5459 0.126 Uiso 1 1 calc R . .
C36 C 0.14816(18) -0.0534(5) 0.54717(17) 0.0706(17) Uani 1 1 d . . .
H36A H 0.1440 0.0218 0.5402 0.106 Uiso 1 1 calc R . .
H36B H 0.1684 -0.0869 0.5278 0.106 Uiso 1 1 calc R . .
H36C H 0.1646 -0.0608 0.5761 0.106 Uiso 1 1 calc R . .
C37 C 0.17789(16) 0.2155(5) 0.66433(14) 0.0466(13) Uani 1 1 d . . .
C38 C 0.21246(18) 0.1357(5) 0.67636(15) 0.0540(14) Uani 1 1 d . . .
C39 C 0.25735(18) 0.1570(6) 0.70275(17) 0.0682(18) Uani 1 1 d . . .
H39 H 0.2810 0.1030 0.7107 0.082 Uiso 1 1 calc R . .
C40 C 0.26505(19) 0.2610(7) 0.71647(18) 0.076(2) Uani 1 1 d . . .
H40 H 0.2950 0.2770 0.7340 0.091 Uiso 1 1 calc R . .
C41 C 0.23145(18) 0.3432(5) 0.70593(16) 0.0650(16) Uani 1 1 d . . .
H41 H 0.2373 0.4126 0.7167 0.078 Uiso 1 1 calc R . .
C42 C 0.18849(17) 0.3174(5) 0.67855(15) 0.0545(13) Uani 1 1 d . . .
C43 C 0.2282(2) -0.0558(6) 0.67474(18) 0.0744(17) Uani 1 1 d . . .
H43 H 0.2417 -0.0462 0.7051 0.089 Uiso 1 1 calc R . .
C44 C 0.1930(2) -0.1493(6) 0.6703(2) 0.089(2) Uani 1 1 d . . .
H44A H 0.1646 -0.1342 0.6852 0.134 Uiso 1 1 calc R . .
H44B H 0.2102 -0.2124 0.6825 0.134 Uiso 1 1 calc R . .
H44C H 0.1814 -0.1617 0.6404 0.134 Uiso 1 1 calc R . .
C45 C 0.2709(2) -0.0678(6) 0.6489(2) 0.101(2) Uani 1 1 d . . .
H45A H 0.2577 -0.0827 0.6195 0.151 Uiso 1 1 calc R . .
H45B H 0.2923 -0.1262 0.6602 0.151 Uiso 1 1 calc R . .
H45C H 0.2902 -0.0022 0.6503 0.151 Uiso 1 1 calc R . .
C46 C 0.1566(2) 0.5020(5) 0.67718(19) 0.0678(16) Uani 1 1 d . . .
H46 H 0.1915 0.5269 0.6783 0.081 Uiso 1 1 calc R . .
C47 C 0.1391(3) 0.5133(6) 0.7205(2) 0.100(2) Uani 1 1 d . . .
H47A H 0.1055 0.4849 0.7194 0.150 Uiso 1 1 calc R . .
H47B H 0.1392 0.5882 0.7284 0.150 Uiso 1 1 calc R . .
H47C H 0.1615 0.4740 0.7414 0.150 Uiso 1 1 calc R . .
C48 C 0.1227(3) 0.5634(6) 0.6434(2) 0.114(3) Uani 1 1 d . . .
H48A H 0.1367 0.5616 0.6168 0.171 Uiso 1 1 calc R . .
H48B H 0.1199 0.6369 0.6525 0.171 Uiso 1 1 calc R . .
H48C H 0.0898 0.5307 0.6394 0.171 Uiso 1 1 calc R . .
Pb2 Pb 0.618106(7) 0.57000(2) 0.604739(6) 0.05928(7) Uani 1 1 d . . .
Sn2 Sn 0.684924(11) 0.54258(3) 0.542155(10) 0.04757(9) Uani 1 1 d . A .
O9 O 0.64792(13) 0.7756(3) 0.54959(15) 0.0838(13) Uani 1 1 d D . .
O10 O 0.79199(13) 0.6080(3) 0.51388(12) 0.0683(11) Uani 1 1 d . . .
O11 O 0.67285(17) 0.6149(5) 0.44502(12) 0.115(2) Uani 1 1 d D . .
O12 O 0.58531(15) 0.4165(4) 0.53424(15) 0.1015(16) Uani 1 1 d . . .
O13 O 0.77597(12) 0.5096(3) 0.60406(12) 0.0673(11) Uani 1 1 d . . .
O14 O 0.69775(16) 0.3213(4) 0.48737(15) 0.1007(16) Uani 1 1 d D . .
O15 O 0.6639(2) 0.3360(6) 0.6585(3) 0.141(2) Uani 1 1 d . . .
O16 O 0.6663(2) 0.6997(6) 0.67095(16) 0.1209(19) Uani 1 1 d . . .
C49 C 0.72126(17) 0.6935(5) 0.53285(15) 0.0531(13) Uani 1 1 d . . .
C50 C 0.69651(19) 0.7871(6) 0.53900(19) 0.0706(17) Uani 1 1 d . A .
C51 C 0.7179(2) 0.8866(6) 0.5359(2) 0.094(2) Uani 1 1 d . . .
H51 H 0.7003 0.9493 0.5407 0.113 Uiso 1 1 calc R A .
C52 C 0.7660(2) 0.8907(6) 0.5255(2) 0.095(2) Uani 1 1 d . A .
H52 H 0.7811 0.9577 0.5230 0.114 Uiso 1 1 calc R . .
C53 C 0.7922(2) 0.8008(6) 0.5187(2) 0.0759(18) Uani 1 1 d . . .
H53 H 0.8250 0.8060 0.5120 0.091 Uiso 1 1 calc R A .
C54 C 0.77020(18) 0.7018(5) 0.52184(16) 0.0559(14) Uani 1 1 d . A .
C55 C 0.6096(4) 0.8528(10) 0.5378(4) 0.086(3) Uiso 0.648(13) 1 d PD A 1
H55 H 0.6225 0.9240 0.5474 0.103 Uiso 0.648(13) 1 calc PR A 1
C56 C 0.5999(5) 0.8531(18) 0.4919(4) 0.164(9) Uani 0.648(13) 1 d PD A 1
H56A H 0.6303 0.8707 0.4803 0.246 Uiso 0.648(13) 1 calc PR A 1
H56B H 0.5744 0.9058 0.4827 0.246 Uiso 0.648(13) 1 calc PR A 1
H56C H 0.5883 0.7830 0.4820 0.246 Uiso 0.648(13) 1 calc PR A 1
C57 C 0.5647(4) 0.8277(13) 0.5598(4) 0.119(6) Uani 0.648(13) 1 d PD A 1
H57A H 0.5736 0.8344 0.5903 0.179 Uiso 0.648(13) 1 calc PR A 1
H57B H 0.5536 0.7552 0.5529 0.179 Uiso 0.648(13) 1 calc PR A 1
H57C H 0.5379 0.8772 0.5502 0.179 Uiso 0.648(13) 1 calc PR A 1
C55F C 0.6125(6) 0.8504(14) 0.5242(7) 0.086(3) Uiso 0.352(13) 1 d PD A 2
H55F H 0.6294 0.8874 0.5024 0.103 Uiso 0.352(13) 1 calc PR A 2
C57F C 0.5977(10) 0.927(2) 0.5552(9) 0.146(13) Uani 0.352(13) 1 d PD A 2
H57D H 0.6267 0.9686 0.5671 0.219 Uiso 0.352(13) 1 calc PR A 2
H57E H 0.5842 0.8894 0.5777 0.219 Uiso 0.352(13) 1 calc PR A 2
H57F H 0.5724 0.9752 0.5411 0.219 Uiso 0.352(13) 1 calc PR A 2
C56F C 0.5686(7) 0.7853(16) 0.5032(8) 0.100(9) Uani 0.352(13) 1 d PD A 2
H56D H 0.5802 0.7345 0.4836 0.150 Uiso 0.352(13) 1 calc PR A 2
H56E H 0.5441 0.8326 0.4878 0.150 Uiso 0.352(13) 1 calc PR A 2
H56F H 0.5534 0.7471 0.5248 0.150 Uiso 0.352(13) 1 calc PR A 2
C58 C 0.84085(19) 0.6064(5) 0.50040(18) 0.0701(17) Uani 1 1 d . . .
H58 H 0.8439 0.6645 0.4797 0.084 Uiso 1 1 calc R . .
C59 C 0.8807(2) 0.6175(6) 0.5383(2) 0.084(2) Uani 1 1 d . . .
H59A H 0.8745 0.6816 0.5540 0.126 Uiso 1 1 calc R . .
H59B H 0.9132 0.6224 0.5286 0.126 Uiso 1 1 calc R . .
H59C H 0.8798 0.5557 0.5566 0.126 Uiso 1 1 calc R . .
C60 C 0.8438(2) 0.4987(6) 0.4792(2) 0.100(2) Uani 1 1 d . . .
H60A H 0.8389 0.4426 0.4994 0.150 Uiso 1 1 calc R . .
H60B H 0.8763 0.4905 0.4698 0.150 Uiso 1 1 calc R . .
H60C H 0.8180 0.4939 0.4549 0.150 Uiso 1 1 calc R . .
C61 C 0.62785(17) 0.5167(5) 0.48806(16) 0.0627(16) Uani 1 1 d . . .
C62 C 0.63010(19) 0.5608(7) 0.44869(17) 0.082(2) Uani 1 1 d . A .
C63 C 0.5913(3) 0.5460(8) 0.4154(2) 0.118(3) Uani 1 1 d . . .
H63 H 0.5927 0.5761 0.3885 0.141 Uiso 1 1 calc R A .
C64 C 0.5511(3) 0.4862(9) 0.4235(3) 0.134(4) Uani 1 1 d . A .
H64 H 0.5250 0.4748 0.4012 0.160 Uiso 1 1 calc R . .
C65 C 0.5471(2) 0.4430(9) 0.4614(3) 0.124(3) Uani 1 1 d . . .
H65 H 0.5184 0.4043 0.4658 0.149 Uiso 1 1 calc R A .
C66 C 0.5860(2) 0.4565(6) 0.4941(2) 0.085(2) Uani 1 1 d . A .
C67 C 0.6840(5) 0.6453(13) 0.4034(4) 0.086(3) Uiso 0.586(14) 1 d PD B 1
H67 H 0.6697 0.5967 0.3804 0.104 Uiso 0.586(14) 1 calc PR B 1
C68 C 0.7383(4) 0.658(2) 0.4062(4) 0.161(11) Uani 0.586(14) 1 d PD B 1
H68A H 0.7489 0.7171 0.4252 0.241 Uiso 0.586(14) 1 calc PR B 1
H68B H 0.7472 0.6735 0.3782 0.241 Uiso 0.586(14) 1 calc PR B 1
H68C H 0.7547 0.5931 0.4171 0.241 Uiso 0.586(14) 1 calc PR B 1
C69 C 0.6608(8) 0.7578(15) 0.4007(6) 0.178(10) Uani 0.586(14) 1 d PD B 1
H69A H 0.6251 0.7524 0.4019 0.267 Uiso 0.586(14) 1 calc PR B 1
H69B H 0.6664 0.7911 0.3741 0.267 Uiso 0.586(14) 1 calc PR B 1
H69C H 0.6762 0.8007 0.4243 0.267 Uiso 0.586(14) 1 calc PR B 1
C67F C 0.6790(8) 0.6829(15) 0.4075(5) 0.086(3) Uiso 0.414(14) 1 d PD B 2
H67F H 0.6466 0.7085 0.3927 0.104 Uiso 0.414(14) 1 calc PR B 2
C68F C 0.7142(9) 0.7692(18) 0.4178(6) 0.133(10) Uani 0.414(14) 1 d PD B 2
H68D H 0.6981 0.8262 0.4317 0.199 Uiso 0.414(14) 1 calc PR B 2
H68E H 0.7253 0.7962 0.3920 0.199 Uiso 0.414(14) 1 calc PR B 2
H68F H 0.7428 0.7431 0.4368 0.199 Uiso 0.414(14) 1 calc PR B 2
C69F C 0.7007(10) 0.5914(18) 0.3834(7) 0.156(12) Uani 0.414(14) 1 d PD B 2
H69D H 0.7094 0.6178 0.3566 0.234 Uiso 0.414(14) 1 calc PR B 2
H69E H 0.6760 0.5351 0.3780 0.234 Uiso 0.414(14) 1 calc PR B 2
H69F H 0.7303 0.5633 0.4004 0.234 Uiso 0.414(14) 1 calc PR B 2
C70 C 0.5514(3) 0.3301(8) 0.5422(3) 0.132(3) Uani 1 1 d . . .
H70 H 0.5171 0.3491 0.5293 0.159 Uiso 1 1 calc R . .
C71 C 0.5669(4) 0.2276(9) 0.5220(4) 0.187(5) Uani 1 1 d . . .
H71A H 0.5644 0.2369 0.4915 0.281 Uiso 1 1 calc R . .
H71B H 0.5451 0.1699 0.5284 0.281 Uiso 1 1 calc R . .
H71C H 0.6012 0.2105 0.5333 0.281 Uiso 1 1 calc R . .
C72 C 0.5525(3) 0.3232(8) 0.5894(3) 0.149(4) Uani 1 1 d . . .
H72A H 0.5866 0.3121 0.6026 0.224 Uiso 1 1 calc R . .
H72B H 0.5319 0.2638 0.5963 0.224 Uiso 1 1 calc R . .
H72C H 0.5397 0.3891 0.5999 0.224 Uiso 1 1 calc R . .
C73 C 0.73888(18) 0.4126(5) 0.54654(17) 0.0590(15) Uani 1 1 d . . .
C74 C 0.7784(2) 0.4218(5) 0.57870(18) 0.0642(15) Uani 1 1 d . A .
C75 C 0.8174(2) 0.3456(6) 0.5832(2) 0.084(2) Uani 1 1 d . . .
H75 H 0.8445 0.3523 0.6049 0.101 Uiso 1 1 calc R A .
C76 C 0.8146(3) 0.2621(7) 0.5553(3) 0.102(3) Uani 1 1 d . A .
H76 H 0.8404 0.2110 0.5580 0.122 Uiso 1 1 calc R . .
C77 C 0.7757(3) 0.2508(6) 0.5238(3) 0.092(2) Uani 1 1 d . . .
H77 H 0.7746 0.1919 0.5053 0.111 Uiso 1 1 calc R A .
C78 C 0.7375(2) 0.3257(6) 0.5189(2) 0.0765(18) Uani 1 1 d . A .
C79 C 0.8159(2) 0.5361(7) 0.63748(18) 0.078(2) Uani 1 1 d . . .
H79 H 0.8484 0.5263 0.6266 0.094 Uiso 1 1 calc R . .
C80 C 0.8149(2) 0.4670(7) 0.67614(19) 0.107(3) Uani 1 1 d . . .
H80A H 0.7853 0.4832 0.6892 0.160 Uiso 1 1 calc R . .
H80B H 0.8445 0.4807 0.6963 0.160 Uiso 1 1 calc R . .
H80C H 0.8143 0.3924 0.6678 0.160 Uiso 1 1 calc R . .
C81 C 0.8088(2) 0.6515(7) 0.6459(2) 0.101(2) Uani 1 1 d . . .
H81A H 0.8106 0.6919 0.6200 0.151 Uiso 1 1 calc R . .
H81B H 0.8348 0.6756 0.6679 0.151 Uiso 1 1 calc R . .
H81C H 0.7764 0.6623 0.6553 0.151 Uiso 1 1 calc R . .
C82 C 0.6997(6) 0.2390(11) 0.4562(4) 0.096(3) Uiso 0.576(12) 1 d PD C 1
H82 H 0.7342 0.2295 0.4494 0.115 Uiso 0.576(12) 1 calc PR C 1
C83 C 0.6781(6) 0.1377(11) 0.4661(5) 0.137(7) Uani 0.576(12) 1 d PD C 1
H83A H 0.6940 0.1129 0.4936 0.205 Uiso 0.576(12) 1 calc PR C 1
H83B H 0.6833 0.0857 0.4445 0.205 Uiso 0.576(12) 1 calc PR C 1
H83C H 0.6425 0.1466 0.4670 0.205 Uiso 0.576(12) 1 calc PR C 1
C84 C 0.6657(12) 0.289(6) 0.418(2) 0.164(8) Uani 0.576(12) 1 d PD C 1
H84A H 0.6346 0.3119 0.4275 0.246 Uiso 0.576(12) 1 calc PR C 1
H84B H 0.6587 0.2360 0.3959 0.246 Uiso 0.576(12) 1 calc PR C 1
H84C H 0.6824 0.3497 0.4076 0.246 Uiso 0.576(12) 1 calc PR C 1
C82F C 0.7019(9) 0.2747(18) 0.4459(5) 0.096(3) Uiso 0.424(12) 1 d PD C 2
H82F H 0.7128 0.1994 0.4496 0.115 Uiso 0.424(12) 1 calc PR C 2
C83F C 0.7374(7) 0.3329(17) 0.4245(6) 0.137(10) Uani 0.424(12) 1 d PD C 2
H83D H 0.7244 0.4037 0.4172 0.205 Uiso 0.424(12) 1 calc PR C 2
H83E H 0.7428 0.2952 0.3988 0.205 Uiso 0.424(12) 1 calc PR C 2
H83F H 0.7688 0.3389 0.4432 0.205 Uiso 0.424(12) 1 calc PR C 2
C84F C 0.6499(15) 0.279(8) 0.420(3) 0.164(8) Uani 0.424(12) 1 d PD C 2
H84D H 0.6394 0.3525 0.4158 0.246 Uiso 0.424(12) 1 calc PR C 2
H84E H 0.6262 0.2407 0.4349 0.246 Uiso 0.424(12) 1 calc PR C 2
H84F H 0.6511 0.2454 0.3924 0.246 Uiso 0.424(12) 1 calc PR C 2
C85 C 0.6647(2) 0.5196(8) 0.6677(2) 0.078(2) Uani 1 1 d . . .
C86 C 0.6757(3) 0.4214(10) 0.6851(3) 0.109(3) Uani 1 1 d . . .
C87 C 0.6983(3) 0.4110(11) 0.7282(3) 0.143(5) Uani 1 1 d . . .
H87 H 0.7052 0.3435 0.7405 0.171 Uiso 1 1 calc R . .
C88 C 0.7094(4) 0.5009(15) 0.7505(3) 0.162(7) Uani 1 1 d . . .
H88 H 0.7242 0.4945 0.7790 0.194 Uiso 1 1 calc R . .
C89 C 0.7004(3) 0.5985(11) 0.7347(2) 0.142(5) Uani 1 1 d . . .
H89 H 0.7090 0.6600 0.7510 0.170 Uiso 1 1 calc R . .
C90 C 0.6778(2) 0.6051(9) 0.6926(2) 0.097(3) Uani 1 1 d . . .
C91 C 0.6906(5) 0.2344(11) 0.6671(5) 0.185(6) Uani 1 1 d . . .
H91 H 0.7230 0.2486 0.6847 0.222 Uiso 1 1 calc R . .
C92 C 0.6569(5) 0.1737(12) 0.6937(5) 0.268(9) Uani 1 1 d . . .
H92A H 0.6304 0.1388 0.6751 0.401 Uiso 1 1 calc R . .
H92B H 0.6425 0.2232 0.7122 0.401 Uiso 1 1 calc R . .
H92C H 0.6765 0.1205 0.7108 0.401 Uiso 1 1 calc R . .
C93 C 0.6997(6) 0.1910(12) 0.6279(5) 0.275(11) Uani 1 1 d . . .
H93A H 0.6681 0.1719 0.6112 0.412 Uiso 1 1 calc R . .
H93B H 0.7203 0.1277 0.6329 0.412 Uiso 1 1 calc R . .
H93C H 0.7168 0.2434 0.6125 0.412 Uiso 1 1 calc R . .
C94 C 0.6879(3) 0.7969(9) 0.6889(3) 0.128(3) Uani 1 1 d . . .
H94 H 0.7205 0.7817 0.7060 0.154 Uiso 1 1 calc R . .
C95 C 0.6953(3) 0.8663(8) 0.6515(3) 0.148(4) Uani 1 1 d . . .
H95A H 0.6631 0.8858 0.6363 0.222 Uiso 1 1 calc R . .
H95B H 0.7144 0.8275 0.6327 0.222 Uiso 1 1 calc R . .
H95C H 0.7134 0.9305 0.6616 0.222 Uiso 1 1 calc R . .
C96 C 0.6534(3) 0.8452(9) 0.7160(3) 0.171(5) Uani 1 1 d . . .
H96A H 0.6236 0.8699 0.6984 0.256 Uiso 1 1 calc R . .
H96B H 0.6698 0.9051 0.7315 0.256 Uiso 1 1 calc R . .
H96C H 0.6444 0.7922 0.7360 0.256 Uiso 1 1 calc R . .
C97 C -0.0297(12) 0.625(3) 0.8161(13) 0.33(2) Uiso 0.507(16) 1 d PD D 1
H97A H -0.0465 0.6890 0.8238 0.488 Uiso 0.507(16) 1 calc PR D 1
H97B H -0.0493 0.5627 0.8217 0.488 Uiso 0.507(16) 1 calc PR D 1
H97C H -0.0261 0.6271 0.7860 0.488 Uiso 0.507(16) 1 calc PR D 1
C98 C 0.0215(13) 0.618(2) 0.8421(11) 0.30(2) Uiso 0.507(16) 1 d PD D 1
H98A H 0.0185 0.6119 0.8724 0.358 Uiso 0.507(16) 1 calc PR D 1
H98B H 0.0413 0.6816 0.8377 0.358 Uiso 0.507(16) 1 calc PR D 1
C99 C 0.0468(12) 0.516(2) 0.8264(11) 0.263(17) Uiso 0.507(16) 1 d PD D 1
H99A H 0.0799 0.5044 0.8426 0.315 Uiso 0.507(16) 1 calc PR D 1
H99B H 0.0500 0.5210 0.7961 0.315 Uiso 0.507(16) 1 calc PR D 1
C100 C 0.0081(13) 0.426(2) 0.8357(10) 0.30(2) Uiso 0.507(16) 1 d PD D 1
H10A H -0.0258 0.4547 0.8342 0.360 Uiso 0.507(16) 1 calc PR D 1
H10B H 0.0082 0.3667 0.8155 0.360 Uiso 0.507(16) 1 calc PR D 1
C101 C 0.0281(14) 0.389(3) 0.8816(10) 0.28(2) Uiso 0.507(16) 1 d PD D 1
H10C H 0.0006 0.3805 0.8987 0.334 Uiso 0.507(16) 1 calc PR D 1
H10D H 0.0465 0.3219 0.8813 0.334 Uiso 0.507(16) 1 calc PR D 1
C102 C 0.0632(12) 0.482(3) 0.8990(9) 0.259(17) Uiso 0.507(16) 1 d PD D 1
H10E H 0.0792 0.4638 0.9273 0.389 Uiso 0.507(16) 1 calc PR D 1
H10F H 0.0439 0.5467 0.9002 0.389 Uiso 0.507(16) 1 calc PR D 1
H10G H 0.0885 0.4925 0.8803 0.389 Uiso 0.507(16) 1 calc PR D 1
C103 C 0.0524(16) 0.407(2) 0.8697(14) 0.29(2) Uiso 0.493(16) 1 d PD D 2
H10H H 0.0624 0.3408 0.8577 0.436 Uiso 0.493(16) 1 calc PR D 2
H10I H 0.0178 0.4223 0.8590 0.436 Uiso 0.493(16) 1 calc PR D 2
H10J H 0.0563 0.4018 0.9004 0.436 Uiso 0.493(16) 1 calc PR D 2
C104 C 0.0858(10) 0.499(3) 0.8567(11) 0.228(14) Uiso 0.493(16) 1 d PD D 2
H10K H 0.1204 0.4908 0.8702 0.273 Uiso 0.493(16) 1 calc PR D 2
H10L H 0.0853 0.5017 0.8258 0.273 Uiso 0.493(16) 1 calc PR D 2
C105 C 0.0618(11) 0.600(2) 0.8730(13) 0.32(2) Uiso 0.493(16) 1 d PD D 2
H10M H 0.0521 0.6513 0.8500 0.382 Uiso 0.493(16) 1 calc PR D 2
H10N H 0.0842 0.6352 0.8957 0.382 Uiso 0.493(16) 1 calc PR D 2
C106 C 0.0151(11) 0.550(3) 0.8902(7) 0.29(2) Uiso 0.493(16) 1 d PD D 2
H10O H 0.0250 0.4917 0.9103 0.343 Uiso 0.493(16) 1 calc PR D 2
H10P H -0.0033 0.6037 0.9043 0.343 Uiso 0.493(16) 1 calc PR D 2
C107 C -0.0171(10) 0.507(3) 0.8489(9) 0.234(15) Uiso 0.493(16) 1 d PD D 2
H10Q H -0.0126 0.4293 0.8463 0.281 Uiso 0.493(16) 1 calc PR D 2
H10R H -0.0526 0.5212 0.8497 0.281 Uiso 0.493(16) 1 calc PR D 2
C108 C 0.0011(12) 0.564(3) 0.8124(7) 0.212(13) Uiso 0.493(16) 1 d PD D 2
H10S H -0.0181 0.5409 0.7860 0.318 Uiso 0.493(16) 1 calc PR D 2
H10T H 0.0362 0.5480 0.8119 0.318 Uiso 0.493(16) 1 calc PR D 2
H10U H -0.0031 0.6404 0.8158 0.318 Uiso 0.493(16) 1 calc PR D 2

loop_
_atom_site_aniso_label
_atom_site_aniso_U_11
_atom_site_aniso_U_22
_atom_site_aniso_U_33
_atom_site_aniso_U_23
_atom_site_aniso_U_13
_atom_site_aniso_U_12
Pb1 0.04169(9) 0.05542(13) 0.03537(9) 0.00071(10) 0.00515(7) -0.00418(10)
Sn1 0.03721(15) 0.0458(2) 0.03283(16) 0.00116(15) 0.00371(12) -0.00070(15)
O1 0.0583(19) 0.056(2) 0.048(2) 0.0051(18) 0.0104(15) -0.0009(17)
O2 0.064(2) 0.078(3) 0.049(2) 0.017(2) 0.0268(16) 0.014(2)
O3 0.070(2) 0.064(3) 0.044(2) -0.0027(19) -0.0038(16) -0.012(2)
O4 0.092(3) 0.047(3) 0.060(2) 0.0087(19) -0.016(2) -0.016(2)
O5 0.0380(17) 0.076(3) 0.049(2) -0.0039(18) 0.0092(14) -0.0009(17)
O6 0.0448(17) 0.070(3) 0.0464(19) -0.0130(19) 0.0078(14) 0.0034(18)
O7 0.062(2) 0.071(3) 0.060(2) 0.000(2) -0.0067(17) 0.012(2)
O8 0.051(2) 0.074(3) 0.073(3) -0.010(2) -0.0049(18) -0.006(2)
C1 0.041(2) 0.042(3) 0.031(2) -0.003(2) 0.0038(18) 0.001(2)
C2 0.053(3) 0.057(4) 0.041(3) -0.008(3) 0.010(2) -0.001(3)
C3 0.091(4) 0.053(4) 0.067(4) 0.001(3) 0.013(3) 0.013(3)
C4 0.105(5) 0.074(5) 0.069(4) -0.020(4) 0.024(4) 0.031(4)
C5 0.079(4) 0.081(5) 0.049(3) 0.001(3) 0.023(3) 0.025(4)
C6 0.054(3) 0.066(4) 0.042(3) 0.006(3) 0.011(2) 0.012(3)
C7 0.068(3) 0.060(4) 0.053(3) 0.009(3) 0.008(3) 0.013(3)
C8 0.099(5) 0.113(6) 0.077(5) 0.046(4) 0.008(4) -0.013(4)
C9 0.090(4) 0.139(7) 0.056(4) 0.016(4) -0.007(3) -0.032(5)
C10 0.060(3) 0.115(6) 0.046(3) 0.024(4) 0.025(3) 0.020(4)
C11 0.085(4) 0.154(8) 0.063(4) 0.026(4) 0.029(3) 0.028(4)
C12 0.085(4) 0.121(7) 0.091(5) 0.046(5) 0.041(4) 0.014(5)
C13 0.037(2) 0.050(4) 0.043(3) 0.006(3) 0.0042(19) 0.003(2)
C14 0.043(3) 0.061(4) 0.045(3) 0.002(3) 0.004(2) -0.006(3)
C15 0.055(3) 0.077(5) 0.049(3) 0.010(3) -0.008(2) 0.006(3)
C16 0.061(3) 0.083(5) 0.064(4) 0.036(4) -0.001(3) 0.010(3)
C17 0.071(4) 0.058(4) 0.065(4) 0.018(3) 0.010(3) 0.008(3)
C18 0.047(3) 0.053(4) 0.058(3) 0.007(3) 0.000(2) 0.005(3)
C19 0.062(3) 0.073(5) 0.046(3) -0.013(3) 0.006(2) -0.012(3)
C20 0.065(4) 0.119(6) 0.061(4) -0.013(4) 0.009(3) -0.016(4)
C21 0.093(4) 0.076(5) 0.072(4) -0.023(4) 0.005(3) -0.013(4)
C22 0.071(4) 0.054(4) 0.084(4) 0.011(3) -0.013(3) -0.004(3)
C23 0.125(5) 0.055(4) 0.093(5) 0.004(4) -0.039(4) -0.026(4)
C24 0.073(4) 0.110(7) 0.156(8) -0.004(6) 0.000(5) -0.003(4)
C25 0.041(2) 0.040(3) 0.035(2) 0.002(2) -0.0004(19) -0.004(2)
C26 0.042(3) 0.048(3) 0.042(3) 0.007(2) 0.003(2) -0.001(2)
C27 0.043(3) 0.063(4) 0.054(3) 0.006(3) -0.006(2) -0.002(3)
C28 0.062(3) 0.064(4) 0.043(3) -0.008(3) -0.016(2) -0.006(3)
C29 0.067(3) 0.055(4) 0.041(3) -0.005(3) 0.001(2) 0.002(3)
C30 0.047(3) 0.050(3) 0.040(3) 0.007(3) 0.002(2) 0.003(2)
C31 0.040(3) 0.080(5) 0.067(4) 0.006(3) 0.004(2) 0.010(3)
C32 0.059(3) 0.091(5) 0.112(5) 0.013(4) 0.020(3) -0.018(4)
C33 0.056(3) 0.097(5) 0.072(4) 0.005(4) 0.015(3) 0.013(3)
C34 0.069(3) 0.067(4) 0.039(3) -0.002(3) 0.012(2) 0.016(3)
C35 0.100(5) 0.081(5) 0.072(4) 0.004(4) 0.012(3) 0.015(4)
C36 0.064(3) 0.094(5) 0.058(3) -0.008(3) 0.024(3) 0.022(3)
C37 0.036(2) 0.065(4) 0.038(3) -0.001(3) 0.000(2) -0.005(3)
C38 0.047(3) 0.075(4) 0.040(3) -0.001(3) 0.007(2) -0.001(3)
C39 0.042(3) 0.109(6) 0.052(3) 0.001(4) 0.001(2) 0.006(3)
C40 0.042(3) 0.133(7) 0.050(3) -0.005(4) -0.003(2) -0.013(4)
C41 0.051(3) 0.090(5) 0.052(3) -0.013(3) 0.001(2) -0.023(3)
C42 0.048(3) 0.073(4) 0.044(3) 0.000(3) 0.013(2) -0.007(3)
C43 0.071(4) 0.090(5) 0.060(4) 0.008(4) 0.001(3) 0.022(4)
C44 0.098(5) 0.082(6) 0.084(5) 0.017(4) -0.002(4) 0.016(4)
C45 0.092(5) 0.120(7) 0.094(5) -0.004(5) 0.021(4) 0.039(5)
C46 0.077(4) 0.053(4) 0.073(4) -0.007(3) 0.008(3) -0.017(3)
C47 0.113(5) 0.077(5) 0.106(6) -0.016(4) 0.003(4) 0.008(4)
C48 0.150(7) 0.084(6) 0.101(6) 0.015(5) -0.010(5) 0.002(5)
Pb2 0.04511(10) 0.08532(18) 0.05010(12) -0.00193(12) 0.01633(8) -0.00161(11)
Sn2 0.03781(16) 0.0653(3) 0.04064(18) -0.00306(18) 0.00913(13) -0.00522(17)
O9 0.052(2) 0.075(3) 0.125(4) 0.001(3) 0.013(2) 0.008(2)
O10 0.055(2) 0.076(3) 0.080(3) 0.002(2) 0.0312(19) -0.008(2)
O11 0.097(3) 0.210(6) 0.036(2) 0.020(3) 0.001(2) -0.047(3)
O12 0.079(3) 0.132(5) 0.095(4) -0.008(3) 0.017(2) -0.053(3)
O13 0.055(2) 0.088(3) 0.057(2) 0.008(2) -0.0009(17) 0.005(2)
O14 0.084(3) 0.116(4) 0.104(4) -0.061(3) 0.018(3) 0.004(3)
O15 0.130(5) 0.116(6) 0.178(7) 0.069(5) 0.018(4) 0.042(4)
O16 0.147(5) 0.133(5) 0.072(3) -0.012(4) -0.029(3) -0.030(4)
C49 0.044(3) 0.065(4) 0.050(3) 0.000(3) 0.007(2) -0.002(3)
C50 0.048(3) 0.085(5) 0.079(4) 0.005(4) 0.008(3) -0.010(3)
C51 0.072(4) 0.067(5) 0.147(7) 0.005(5) 0.023(4) -0.007(4)
C52 0.079(5) 0.062(5) 0.143(7) 0.011(5) 0.014(4) -0.025(4)
C53 0.063(3) 0.070(5) 0.096(5) 0.016(4) 0.014(3) -0.009(4)
C54 0.051(3) 0.064(4) 0.054(3) 0.011(3) 0.008(2) -0.008(3)
C56 0.084(10) 0.27(3) 0.134(14) 0.001(14) -0.002(9) 0.044(13)
C57 0.063(7) 0.150(14) 0.146(12) -0.002(10) 0.019(7) 0.039(8)
C57F 0.12(2) 0.12(2) 0.18(3) -0.06(2) -0.038(19) 0.004(19)
C56F 0.062(12) 0.094(17) 0.13(2) 0.010(14) -0.034(12) -0.021(11)
C58 0.056(3) 0.093(5) 0.067(4) 0.007(4) 0.030(3) -0.011(3)
C59 0.062(4) 0.111(6) 0.082(4) 0.006(4) 0.020(3) -0.008(4)
C60 0.081(4) 0.124(7) 0.105(5) -0.033(5) 0.049(4) -0.014(4)
C61 0.042(3) 0.097(5) 0.049(3) -0.017(3) 0.006(2) -0.012(3)
C62 0.054(3) 0.148(7) 0.043(3) -0.015(4) 0.003(2) -0.013(4)
C63 0.077(4) 0.220(10) 0.053(4) -0.023(5) -0.006(3) -0.009(6)
C64 0.064(4) 0.246(12) 0.083(6) -0.052(7) -0.020(4) -0.015(6)
C65 0.073(4) 0.219(10) 0.078(5) -0.040(6) 0.000(4) -0.044(6)
C66 0.059(4) 0.122(6) 0.072(4) -0.029(4) 0.006(3) -0.025(4)
C68 0.101(10) 0.34(3) 0.055(8) 0.045(13) 0.048(8) -0.025(15)
C69 0.20(2) 0.21(2) 0.138(16) 0.071(16) 0.079(15) 0.019(18)
C68F 0.129(19) 0.20(3) 0.083(14) 0.060(16) 0.053(13) -0.011(19)
C69F 0.12(2) 0.19(3) 0.14(2) 0.03(2) -0.012(17) 0.030(19)
C70 0.116(6) 0.128(8) 0.157(9) -0.018(7) 0.031(6) -0.074(6)
C71 0.202(11) 0.150(11) 0.219(13) -0.059(10) 0.064(9) -0.056(9)
C72 0.144(7) 0.145(9) 0.170(10) 0.022(8) 0.065(7) -0.071(7)
C73 0.053(3) 0.071(4) 0.056(3) 0.008(3) 0.019(3) -0.003(3)
C74 0.065(3) 0.069(4) 0.063(4) 0.012(3) 0.025(3) 0.004(3)
C75 0.064(4) 0.106(6) 0.086(5) 0.030(5) 0.021(3) 0.027(4)
C76 0.101(6) 0.081(6) 0.136(7) 0.026(5) 0.059(5) 0.040(5)
C77 0.086(5) 0.079(5) 0.119(6) -0.009(5) 0.043(5) 0.009(4)
C78 0.071(4) 0.077(5) 0.088(5) -0.009(4) 0.036(3) 0.005(4)
C79 0.049(3) 0.125(7) 0.059(4) 0.009(4) 0.005(3) -0.007(4)
C80 0.079(4) 0.179(8) 0.063(4) 0.039(5) 0.010(3) 0.015(5)
C81 0.083(4) 0.136(8) 0.081(5) -0.012(5) 0.000(4) -0.030(5)
C83 0.182(16) 0.091(12) 0.144(14) -0.030(10) 0.048(11) -0.032(11)
C84 0.14(2) 0.20(2) 0.143(10) -0.114(10) 0.01(2) 0.02(2)
C83F 0.126(16) 0.14(2) 0.140(19) -0.086(17) 0.001(13) -0.002(15)
C84F 0.14(2) 0.20(2) 0.143(10) -0.114(10) 0.01(2) 0.02(2)
C85 0.051(3) 0.125(7) 0.060(4) 0.039(5) 0.017(3) 0.007(4)
C86 0.075(5) 0.154(10) 0.104(7) 0.043(7) 0.034(4) 0.013(6)
C87 0.087(6) 0.243(16) 0.104(8) 0.095(9) 0.033(6) 0.045(8)
C88 0.092(6) 0.34(2) 0.059(6) 0.050(9) 0.015(5) 0.041(10)
C89 0.094(6) 0.284(16) 0.044(5) 0.002(6) 0.000(4) 0.024(7)
C90 0.075(4) 0.161(9) 0.056(4) 0.008(5) 0.011(3) -0.011(5)
C91 0.157(10) 0.147(12) 0.256(17) 0.095(12) 0.048(10) 0.017(9)
C92 0.249(15) 0.206(15) 0.37(2) 0.136(16) 0.118(15) 0.061(13)
C93 0.41(2) 0.167(13) 0.29(2) 0.071(14) 0.231(19) 0.105(15)
C94 0.112(6) 0.200(11) 0.075(5) -0.035(7) 0.020(4) -0.044(7)
C95 0.144(8) 0.168(10) 0.142(8) -0.039(7) 0.060(6) -0.045(7)
C96 0.152(8) 0.224(13) 0.152(9) -0.057(9) 0.078(7) -0.047(8)

loop_
_atom_type_symbol
_atom_type_description
_atom_type_scat_dispersion_real
_atom_type_scat_dispersion_imag
_atom_type_scat_source
Pb Pb -3.3944 10.1111 'International Tables Vol C Tables 4.2.6.8 and 6.1.1.4'
Sn Sn -0.6537 1.4246 'International Tables Vol C Tables 4.2.6.8 and 6.1.1.4'
O O 0.0106 0.0060 'International Tables Vol C Tables 4.2.6.8 and 6.1.1.4'
C C 0.0033 0.0016 'International Tables Vol C Tables 4.2.6.8 and 6.1.1.4'
H H 0.0000 0.0000 'International Tables Vol C Tables 4.2.6.8 and 6.1.1.4'

loop_
_geom_angle_atom_site_label_1
_geom_angle_atom_site_label_2
_geom_angle_atom_site_label_3
_geom_angle
C37 Pb1 Sn1 102.94(12)
C25 Sn1 C13 109.88(18)
C25 Sn1 C1 109.17(16)
C13 Sn1 C1 108.68(17)
C25 Sn1 Pb1 102.56(12)
C13 Sn1 Pb1 125.60(11)
C1 Sn1 Pb1 99.88(12)
C2 O1 C7 114.7(3)
C6 O2 C10 120.4(4)
C14 O3 C19 121.0(4)
C18 O4 C22 120.2(4)
C26 O5 C31 120.0(4)
C30 O6 C34 120.2(4)
C38 O7 C43 119.6(4)
C42 O8 C46 121.1(4)
C2 C1 C6 117.4(5)
C2 C1 Sn1 119.6(3)
C6 C1 Sn1 122.8(4)
C1 C2 C3 122.7(5)
C1 C2 O1 119.2(4)
C3 C2 O1 118.1(5)
C4 C3 C2 117.9(6)
C5 C4 C3 121.0(5)
C4 C5 C6 120.1(5)
O2 C6 C5 124.0(5)
O2 C6 C1 115.0(5)
C5 C6 C1 121.0(5)
O1 C7 C8 108.1(4)
O1 C7 C9 109.5(4)
C8 C7 C9 112.7(5)
O2 C10 C12 105.4(5)
O2 C10 C11 110.1(5)
C12 C10 C11 112.0(6)
C18 C13 C14 118.4(5)
C18 C13 Sn1 125.4(3)
C14 C13 Sn1 116.3(4)
O3 C14 C15 124.0(5)
O3 C14 C13 115.0(4)
C15 C14 C13 121.0(5)
C16 C15 C14 118.7(5)
C15 C16 C17 122.3(5)
C16 C17 C18 118.0(6)
C13 C18 C17 121.6(5)
C13 C18 O4 116.2(4)
C17 C18 O4 122.2(5)
O3 C19 C21 105.1(4)
O3 C19 C20 111.5(4)
C21 C19 C20 111.6(5)
O4 C22 C23 105.6(5)
O4 C22 C24 111.6(6)
C23 C22 C24 112.5(5)
C26 C25 C30 117.7(4)
C26 C25 Sn1 123.8(3)
C30 C25 Sn1 118.3(3)
O5 C26 C25 115.6(4)
O5 C26 C27 122.9(4)
C25 C26 C27 121.6(4)
C28 C27 C26 118.4(4)
C29 C28 C27 122.1(4)
C28 C29 C30 118.5(5)
O6 C30 C25 115.5(4)
O6 C30 C29 122.8(4)
C25 C30 C29 121.7(4)
O5 C31 C32 110.6(5)
O5 C31 C33 105.8(4)
C32 C31 C33 111.9(5)
O6 C34 C35 111.5(5)
O6 C34 C36 106.0(4)
C35 C34 C36 112.8(5)
C42 C37 C38 118.5(4)
C42 C37 Pb1 122.8(4)
C38 C37 Pb1 117.4(4)
O7 C38 C37 114.3(4)
O7 C38 C39 124.2(5)
C37 C38 C39 121.6(6)
C40 C39 C38 116.7(6)
C39 C40 C41 124.0(5)
C40 C41 C42 116.4(6)
C37 C42 C41 122.8(5)
C37 C42 O8 114.1(4)
C41 C42 O8 123.1(6)
O7 C43 C44 106.3(4)
O7 C43 C45 109.3(5)
C44 C43 C45 113.0(6)
O8 C46 C47 109.9(5)
O8 C46 C48 104.6(5)
C47 C46 C48 111.2(6)
C85 Pb2 Sn2 104.28(15)
C49 Sn2 C61 108.0(2)
C49 Sn2 C73 110.48(19)
C61 Sn2 C73 109.7(2)
C49 Sn2 Pb2 109.06(14)
C61 Sn2 Pb2 96.86(13)
C73 Sn2 Pb2 121.39(13)
C50 O9 C55 122.3(6)
C50 O9 C55F 110.9(10)
C55 O9 C55F 17.6(11)
C54 O10 C58 120.4(4)
C62 O11 C67 119.6(7)
C62 O11 C67F 122.7(9)
C67 O11 C67F 19.9(9)
C66 O12 C70 121.2(6)
C74 O13 C79 121.8(5)
C78 O14 C82 115.9(8)
C78 O14 C82F 122.0(10)
C82 O14 C82F 22.3(11)
C86 O15 C91 119.5(10)
C90 O16 C94 118.5(7)
C50 C49 C54 117.4(5)
C50 C49 Sn2 119.1(4)
C54 C49 Sn2 123.5(4)
C49 C50 C51 122.9(5)
C49 C50 O9 115.7(5)
C51 C50 O9 121.4(6)
C50 C51 C52 117.7(7)
C53 C52 C51 122.0(6)
C52 C53 C54 119.5(6)
O10 C54 C53 124.3(5)
O10 C54 C49 115.2(5)
C53 C54 C49 120.4(6)
O9 C55 C56 107.1(10)
O9 C55 C57 109.7(8)
C56 C55 C57 114.5(10)
C57F C55F O9 105.2(17)
C57F C55F C56F 112.4(16)
O9 C55F C56F 107.8(13)
O10 C58 C59 110.2(5)
O10 C58 C60 104.3(5)
C59 C58 C60 111.2(6)
C62 C61 C66 118.5(5)
C62 C61 Sn2 123.1(4)
C66 C61 Sn2 118.4(4)
O11 C62 C61 114.8(4)
O11 C62 C63 124.3(6)
C61 C62 C63 120.9(6)
C64 C63 C62 117.7(7)
C65 C64 C63 123.3(6)
C64 C65 C66 118.8(7)
O12 C66 C65 123.3(6)
O12 C66 C61 115.9(5)
C65 C66 C61 120.7(7)
O11 C67 C68 107.6(9)
O11 C67 C69 99.2(11)
C68 C67 C69 107.4(13)
C68F C67F O11 112.6(14)
C68F C67F C69F 112.9(16)
O11 C67F C69F 93.5(15)
O12 C70 C72 106.6(7)
O12 C70 C71 109.8(8)
C72 C70 C71 113.8(10)
C74 C73 C78 119.0(6)
C74 C73 Sn2 115.5(5)
C78 C73 Sn2 125.5(4)
O13 C74 C73 114.2(5)
O13 C74 C75 125.2(6)
C73 C74 C75 120.7(6)
C76 C75 C74 118.5(7)
C77 C76 C75 121.7(7)
C76 C77 C78 120.2(7)
O14 C78 C77 123.7(7)
O14 C78 C73 116.4(6)
C77 C78 C73 119.9(6)
O13 C79 C81 104.7(5)
O13 C79 C80 111.9(5)
C81 C79 C80 113.4(6)
O14 C82 C83 115.2(12)
O14 C82 C84 100(4)
C83 C82 C84 108.0(17)
C83F C82F O14 110.9(16)
C83F C82F C84F 110.3(19)
O14 C82F C84F 107(5)
C90 C85 C86 117.0(8)
C90 C85 Pb2 111.1(6)
C86 C85 Pb2 131.4(7)
C85 C86 O15 115.7(8)
C85 C86 C87 120.7(11)
O15 C86 C87 123.6(11)
C88 C87 C86 117.8(12)
C89 C88 C87 123.6(11)
C88 C89 C90 116.8(12)
C85 C90 O16 111.4(6)
C85 C90 C89 124.1(10)
O16 C90 C89 124.5(10)
C93 C91 O15 108.0(12)
C93 C91 C92 118.9(15)
O15 C91 C92 102.8(10)
O16 C94 C96 109.0(7)
O16 C94 C95 105.5(7)
C96 C94 C95 112.5(10)
C97 C98 C99 106.3(17)
C98 C99 C100 101.3(15)
C101 C100 C99 103.2(14)
C102 C101 C100 103.5(14)
C105 C104 C103 103.7(14)
C104 C105 C106 100.2(14)
C107 C106 C105 103.4(14)
C108 C107 C106 106.1(15)

loop_
_geom_bond_atom_site_label_1
_geom_bond_atom_site_label_2
_geom_bond_distance
Pb1 C37 2.285(4)
Pb1 Sn1 2.8784(4)
Sn1 C25 2.178(4)
Sn1 C13 2.179(5)
Sn1 C1 2.188(4)
O1 C2 1.403(5)
O1 C7 1.462(6)
O2 C6 1.365(6)
O2 C10 1.441(6)
O3 C14 1.360(6)
O3 C19 1.436(6)
O4 C18 1.389(6)
O4 C22 1.419(6)
O5 C26 1.365(5)
O5 C31 1.435(5)
O6 C30 1.378(5)
O6 C34 1.440(6)
O7 C38 1.375(6)
O7 C43 1.443(7)
O8 C42 1.392(6)
O8 C46 1.439(7)
C1 C2 1.370(7)
C1 C6 1.400(6)
C2 C3 1.395(7)
C3 C4 1.387(8)
C4 C5 1.365(8)
C5 C6 1.379(8)
C7 C8 1.477(7)
C7 C9 1.503(7)
C10 C12 1.491(10)
C10 C11 1.528(8)
C13 C18 1.381(7)
C13 C14 1.388(6)
C14 C15 1.383(7)
C15 C16 1.369(8)
C16 C17 1.372(8)
C17 C18 1.386(7)
C19 C21 1.492(8)
C19 C20 1.510(7)
C22 C23 1.502(8)
C22 C24 1.503(9)
C25 C26 1.393(6)
C25 C30 1.394(6)
C26 C27 1.400(6)
C27 C28 1.378(7)
C28 C29 1.377(7)
C29 C30 1.395(6)
C31 C32 1.515(8)
C31 C33 1.520(8)
C34 C35 1.499(8)
C34 C36 1.509(7)
C37 C42 1.371(7)
C37 C38 1.386(7)
C38 C39 1.404(7)
C39 C40 1.380(9)
C40 C41 1.382(8)
C41 C42 1.391(7)
C43 C44 1.504(9)
C43 C45 1.507(8)
C46 C47 1.517(9)
C46 C48 1.521(8)
Pb2 C85 2.304(6)
Pb2 Sn2 2.8730(4)
Sn2 C49 2.166(6)
Sn2 C61 2.173(5)
Sn2 C73 2.176(6)
O9 C50 1.403(6)
O9 C55 1.428(10)
O9 C55F 1.495(14)
O10 C54 1.351(6)
O10 C58 1.439(6)
O11 C62 1.355(7)
O11 C67 1.444(11)
O11 C67F 1.491(13)
O12 C66 1.370(8)
O12 C70 1.461(8)
O13 C74 1.368(7)
O13 C79 1.448(6)
O14 C78 1.367(7)
O14 C82 1.434(11)
O14 C82F 1.456(13)
O15 C86 1.372(11)
O15 C91 1.469(12)
O16 C90 1.384(10)
O16 C94 1.433(10)
C49 C50 1.375(8)
C49 C54 1.413(6)
C50 C51 1.382(9)
C51 C52 1.382(9)
C52 C53 1.361(9)
C53 C54 1.384(8)
C55 C56 1.445(13)
C55 C57 1.508(12)
C55F C57F 1.470(16)
C55F C56F 1.518(15)
C58 C59 1.509(8)
C58 C60 1.513(9)
C61 C62 1.374(8)
C61 C66 1.391(8)
C62 C63 1.397(8)
C63 C64 1.369(11)
C64 C65 1.336(11)
C65 C66 1.385(8)
C67 C68 1.465(13)
C67 C69 1.539(15)
C67F C68F 1.447(14)
C67F C69F 1.534(16)
C70 C72 1.494(12)
C70 C71 1.517(13)
C73 C74 1.379(7)
C73 C78 1.395(8)
C74 C75 1.413(8)
C75 C76 1.365(10)
C76 C77 1.358(10)
C77 C78 1.386(9)
C79 C81 1.486(10)
C79 C80 1.504(8)
C82 C83 1.448(13)
C82 C84 1.544(14)
C82F C83F 1.442(15)
C82F C84F 1.533(15)
C85 C90 1.349(10)
C85 C86 1.363(11)
C86 C87 1.428(12)
C87 C88 1.341(16)
C88 C89 1.332(16)
C89 C90 1.394(10)
C91 C93 1.408(17)
C91 C92 1.522(15)
C94 C96 1.477(11)
C94 C95 1.505(12)
C97 C98 1.516(19)
C98 C99 1.552(19)
C99 C100 1.594(18)
C100 C101 1.553(18)
C101 C102 1.549(18)
C103 C104 1.546(18)
C104 C105 1.540(18)
C105 C106 1.571(18)
C106 C107 1.567(18)
C107 C108 1.500(18)
